data_1553808
loop_
_publ_author_name
'Qu, Yun-Xia'
'Lin, Rui-Lian'
'Zhang, Yun-Qian'
'Zhou, Kai-Zhi'
'Zhou, Qing-Di'
'Zhu, Qian-Jiang'
'Tao, Zhu'
'Ma, Pei-Hua'
'Liu, Jing-Xin'
'Wei, Gang'

_publ_section_title
;
 &#x000D; Endo/exo binding of alkyl and aryl diammonium ions by
 cyclopentanocucurbit[6]uril
;
_journal_issue 9
_journal_name_full 'Organic Chemistry Frontiers'
_journal_page_first 1799
_journal_paper_doi 10.1039/C7QO00376E
_journal_volume 4
_journal_year 2017
_chemical_formula_sum 'C62 H102 Cl8 N26 O21 Zn2'
_chemical_formula_weight 1962.04
_space_group_IT_number 15
_space_group_name_Hall '-C 2yc'
_space_group_name_H-M_alt 'C 1 2/c 1'
_atom_sites_solution_hydrogens geom
_atom_sites_solution_primary direct
_atom_sites_solution_secondary difmap
_audit_creation_method SHELXL-97
_audit_update_record
;
2016-10-26 deposited with the CCDC.
2017-06-21 downloaded from the CCDC.
;
_cell_angle_alpha 90.00
_cell_angle_beta 113.650(3)
_cell_angle_gamma 90.00
_cell_formula_units_Z 4
_cell_length_a 29.3492(15)
_cell_length_b 12.5025(6)
_cell_length_c 25.3876(13)
_cell_measurement_temperature 293(2)
_cell_volume 8533.3(8)
_computing_structure_refinement 'SHELXL-97 (Sheldrick, 1997)'
_diffrn_ambient_temperature 293(2)
_diffrn_measured_fraction_theta_full 0.857
_diffrn_measured_fraction_theta_max 0.857
_diffrn_radiation_monochromator graphite
_diffrn_radiation_source 'fine-focus sealed tube'
_diffrn_radiation_type MoK\a
_diffrn_radiation_wavelength 0.71073
_diffrn_reflns_av_R_equivalents 0.0483
_diffrn_reflns_av_sigmaI/netI 0.0556
_diffrn_reflns_limit_h_max 34
_diffrn_reflns_limit_h_min -34
_diffrn_reflns_limit_k_max 14
_diffrn_reflns_limit_k_min -14
_diffrn_reflns_limit_l_max 30
_diffrn_reflns_limit_l_min -28
_diffrn_reflns_number 23318
_diffrn_reflns_theta_full 25.00
_diffrn_reflns_theta_max 25.00
_diffrn_reflns_theta_min 1.75
_exptl_absorpt_coefficient_mu 0.896
_exptl_crystal_density_diffrn 1.527
_exptl_crystal_density_method 'not measured'
_exptl_crystal_F_000 4080
_refine_diff_density_max 1.725
_refine_diff_density_min -0.833
_refine_diff_density_rms 0.117
_refine_ls_extinction_method none
_refine_ls_goodness_of_fit_ref 1.085
_refine_ls_hydrogen_treatment mixed
_refine_ls_matrix_type full
_refine_ls_number_parameters 496
_refine_ls_number_reflns 6430
_refine_ls_number_restraints 0
_refine_ls_restrained_S_all 1.085
_refine_ls_R_factor_all 0.0891
_refine_ls_R_factor_gt 0.0770
_refine_ls_shift/su_max 0.000
_refine_ls_shift/su_mean 0.000
_refine_ls_structure_factor_coef Fsqd
_refine_ls_weighting_details 'calc w=1/[\s^2^(Fo^2^)+(0.1813P)^2^+2.7195P] where P=(Fo^2^+2Fc^2^)/3'
_refine_ls_weighting_scheme calc
_refine_ls_wR_factor_gt 0.2427
_refine_ls_wR_factor_ref 0.2530
_reflns_number_gt 4889
_reflns_number_total 6430
_reflns_threshold_expression >2sigma(I)
_cod_data_source_file c7qo00376e2.cif
_cod_data_source_block p
_cod_original_cell_volume 8533.3(7)
_cod_database_code 1553808

loop_
_symmetry_equiv_pos_as_xyz
'x, y, z'
'-x, y, -z+1/2'
'x+1/2, y+1/2, z'
'-x+1/2, y+1/2, -z+1/2'
'-x, -y, -z'
'x, -y, z-1/2'
'-x+1/2, -y+1/2, -z'
'x+1/2, -y+1/2, z-1/2'

loop_
_atom_site_label
_atom_site_type_symbol
_atom_site_fract_x
_atom_site_fract_y
_atom_site_fract_z
_atom_site_U_iso_or_equiv
_atom_site_adp_type
_atom_site_occupancy
_atom_site_symmetry_multiplicity
_atom_site_calc_flag
_atom_site_refinement_flags
C28 C 0.9378(2) -0.2196(5) -0.1528(2) 0.0450(13) Uani 1 1 d .
H28A H 0.9404 -0.2811 -0.1284 0.054 Uiso 1 1 calc R
H28B H 0.9062 -0.2241 -0.1857 0.054 Uiso 1 1 calc R
C29 C 0.9389(3) -0.1156(5) -0.1186(3) 0.0507(16) Uani 1 1 d .
H29A H 0.9382 -0.0547 -0.1426 0.061 Uiso 1 1 calc R
H29B H 0.9089 -0.1130 -0.1114 0.061 Uiso 1 1 calc R
C30 C 0.9825(3) -0.1043(4) -0.0629(3) 0.0418(13) Uani 1 1 d .
H30A H 1.0125 -0.0981 -0.0701 0.050 Uiso 1 1 calc R
H30B H 0.9855 -0.1682 -0.0401 0.050 Uiso 1 1 calc R
C31 C 0.9784(3) -0.0058(5) -0.0284(3) 0.0510(15) Uani 1 1 d .
H31A H 0.9758 0.0581 -0.0511 0.061 Uiso 1 1 calc R
H31B H 0.9481 -0.0115 -0.0218 0.061 Uiso 1 1 calc R
N13 N 0.97848(19) -0.2235(4) -0.1728(2) 0.0396(11) Uani 1 1 d .
H13A H 0.9767 -0.2844 -0.1917 0.059 Uiso 1 1 calc R
H13B H 1.0076 -0.2199 -0.1428 0.059 Uiso 1 1 calc R
H13C H 0.9757 -0.1685 -0.1962 0.059 Uiso 1 1 calc R
Zn1 Zn 0.85532(2) -0.55811(5) 0.17206(3) 0.0364(3) Uani 1 1 d .
Cl1 Cl 0.86976(6) -0.38877(11) 0.20902(6) 0.0437(4) Uani 1 1 d .
Cl2 Cl 0.80026(8) -0.63250(18) 0.20560(12) 0.0809(7) Uani 1 1 d .
Cl3 Cl 0.82459(7) -0.54913(15) 0.07532(7) 0.0588(5) Uani 1 1 d .
Cl4 Cl 0.92371(5) -0.66493(10) 0.20319(6) 0.0396(4) Uani 1 1 d .
C1 C 1.08308(18) -0.2785(4) -0.0253(2) 0.0272(10) Uani 1 1 d .
C2 C 1.15754(18) -0.2141(4) 0.0446(2) 0.0257(10) Uani 1 1 d .
C3 C 1.13033(19) -0.2887(4) 0.0734(2) 0.0280(10) Uani 1 1 d .
C4 C 1.14559(18) -0.1207(4) 0.1186(2) 0.0260(10) Uani 1 1 d .
C5 C 1.0496(2) -0.3976(4) 0.0269(2) 0.0333(11) Uani 1 1 d .
H5A H 1.0679 -0.4568 0.0507 0.040 Uiso 1 1 calc R
H5B H 1.0315 -0.4250 -0.0117 0.040 Uiso 1 1 calc R
C6 C 1.10689(19) -0.2553(4) 0.1589(2) 0.0299(10) Uani 1 1 d .
H6A H 1.1197 -0.2067 0.1914 0.036 Uiso 1 1 calc R
H6B H 1.1215 -0.3250 0.1722 0.036 Uiso 1 1 calc R
C7 C 0.9645(2) -0.3424(4) 0.0134(2) 0.0306(11) Uani 1 1 d .
C8 C 1.02319(18) -0.3552(3) 0.1087(2) 0.0243(9) Uani 1 1 d .
C9 C 0.97079(18) -0.3304(3) 0.1083(2) 0.0250(10) Uani 1 1 d .
C10 C 1.02758(19) -0.1982(4) 0.1618(2) 0.0280(10) Uani 1 1 d .
C11 C 0.8858(2) -0.3101(4) 0.0240(2) 0.0327(11) Uani 1 1 d .
H11A H 0.8727 -0.3436 -0.0136 0.039 Uiso 1 1 calc R
H11B H 0.8740 -0.3509 0.0485 0.039 Uiso 1 1 calc R
C12 C 0.9420(2) -0.1769(4) 0.1547(2) 0.0304(11) Uani 1 1 d .
H12A H 0.9583 -0.1343 0.1892 0.036 Uiso 1 1 calc R
H12B H 0.9218 -0.2300 0.1632 0.036 Uiso 1 1 calc R
C13 C 0.8474(2) -0.1504(4) -0.0339(2) 0.0313(11) Uani 1 1 d .
C14 C 0.8625(2) -0.1407(4) 0.0649(2) 0.0293(10) Uani 1 1 d .
C15 C 0.83851(19) -0.0324(4) 0.0341(2) 0.0271(10) Uani 1 1 d .
C16 C 0.91552(18) 0.0017(4) 0.10922(19) 0.0264(10) Uani 1 1 d .
C17 C 0.8071(2) 0.0237(4) -0.0726(2) 0.0303(10) Uani 1 1 d .
H17A H 0.7968 -0.0160 -0.1083 0.036 Uiso 1 1 calc R
H17B H 0.7773 0.0513 -0.0697 0.036 Uiso 1 1 calc R
C18 C 1.1320(2) -0.1622(4) -0.0610(2) 0.0285(10) Uani 1 1 d .
H18A H 1.1110 -0.1954 -0.0972 0.034 Uiso 1 1 calc R
H18B H 1.1664 -0.1749 -0.0550 0.034 Uiso 1 1 calc R
C19 C 1.2075(2) -0.2699(4) 0.0562(2) 0.0364(12) Uani 1 1 d .
H19A H 1.2081 -0.2985 0.0209 0.044 Uiso 1 1 calc R
H19B H 1.2351 -0.2208 0.0732 0.044 Uiso 1 1 calc R
C20 C 1.2097(6) -0.3546(15) 0.0956(11) 0.239(15) Uani 1 1 d .
H20A H 1.2224 -0.4181 0.0842 0.286 Uiso 1 1 calc R
H20B H 1.2338 -0.3344 0.1335 0.286 Uiso 1 1 calc R
C21 C 1.1663(2) -0.3813(4) 0.1005(3) 0.0427(13) Uani 1 1 d .
H21A H 1.1719 -0.3899 0.1406 0.051 Uiso 1 1 calc R
H21B H 1.1531 -0.4477 0.0804 0.051 Uiso 1 1 calc R
C22 C 1.0393(2) -0.4627(4) 0.1422(2) 0.0307(11) Uani 1 1 d .
H22A H 1.0317 -0.5230 0.1160 0.037 Uiso 1 1 calc R
H22B H 1.0746 -0.4628 0.1664 0.037 Uiso 1 1 calc R
C23 C 1.0084(2) -0.4663(4) 0.1785(2) 0.0323(11) Uani 1 1 d .
H23A H 1.0061 -0.5387 0.1909 0.039 Uiso 1 1 calc R
H23B H 1.0227 -0.4205 0.2120 0.039 Uiso 1 1 calc R
C24 C 0.9578(2) -0.4254(4) 0.1376(2) 0.0306(11) Uani 1 1 d .
H24A H 0.9380 -0.4029 0.1584 0.037 Uiso 1 1 calc R
H24B H 0.9397 -0.4798 0.1098 0.037 Uiso 1 1 calc R
C25 C 0.8239(2) -0.1881(5) 0.0867(3) 0.0417(13) Uani 1 1 d .
H25A H 0.8205 -0.2647 0.0804 0.050 Uiso 1 1 calc R
H25B H 0.8337 -0.1736 0.1273 0.050 Uiso 1 1 calc R
C26 C 0.7761(3) -0.1310(6) 0.0510(4) 0.0559(17) Uani 1 1 d .
H26A H 0.7598 -0.1655 0.0139 0.067 Uiso 1 1 calc R
H26B H 0.7536 -0.1313 0.0704 0.067 Uiso 1 1 calc R
C27 C 0.7905(2) -0.0190(5) 0.0437(3) 0.0405(13) Uani 1 1 d .
H27A H 0.7963 0.0234 0.0778 0.049 Uiso 1 1 calc R
H27B H 0.7648 0.0152 0.0109 0.049 Uiso 1 1 calc R
N1 N 1.12258(16) -0.2124(3) -0.01504(18) 0.0290(9) Uani 1 1 d .
N2 N 1.08499(16) -0.3180(3) 0.02507(17) 0.0291(9) Uani 1 1 d .
N3 N 1.16218(15) -0.1137(3) 0.07501(16) 0.0244(8) Uani 1 1 d .
N4 N 1.12266(17) -0.2185(3) 0.11523(17) 0.0299(9) Uani 1 1 d .
N5 N 1.01400(17) -0.3585(3) 0.04893(17) 0.0298(9) Uani 1 1 d .
N6 N 0.93957(17) -0.3160(3) 0.04746(17) 0.0297(9) Uani 1 1 d .
N7 N 1.05328(16) -0.2635(3) 0.14039(17) 0.0266(8) Uani 1 1 d .
N8 N 0.97936(16) -0.2311(3) 0.14206(18) 0.0286(9) Uani 1 1 d .
N9 N 0.86619(17) -0.2026(3) 0.01843(19) 0.0334(10) Uani 1 1 d .
N10 N 0.83185(18) -0.0496(3) -0.02464(19) 0.0300(9) Uani 1 1 d .
N11 N 0.90920(16) -0.1072(3) 0.10895(18) 0.0292(9) Uani 1 1 d .
N12 N 0.87727(17) 0.0465(3) 0.06529(19) 0.0288(9) Uani 1 1 d .
O1 O 1.05081(14) -0.3017(3) -0.07333(14) 0.0326(8) Uani 1 1 d .
O2 O 0.94623(16) -0.3518(3) -0.03833(16) 0.0378(9) Uani 1 1 d .
O3 O 0.84322(16) -0.1863(3) -0.07906(16) 0.0388(9) Uani 1 1 d .
O4 O 1.14969(15) -0.0522(3) 0.15385(16) 0.0353(9) Uani 1 1 d .
O5 O 1.04532(16) -0.1228(3) 0.19452(18) 0.0435(10) Uani 1 1 d .
O6 O 0.95056(15) 0.0508(3) 0.14473(15) 0.0319(8) Uani 1 1 d .

loop_
_atom_site_aniso_label
_atom_site_aniso_U_11
_atom_site_aniso_U_22
_atom_site_aniso_U_33
_atom_site_aniso_U_23
_atom_site_aniso_U_13
_atom_site_aniso_U_12
C28 0.050(4) 0.053(3) 0.028(3) 0.002(2) 0.011(3) -0.001(3)
C29 0.062(4) 0.052(3) 0.049(4) 0.013(3) 0.033(3) 0.018(3)
C30 0.062(4) 0.033(3) 0.040(3) 0.000(2) 0.031(3) 0.007(2)
C31 0.074(4) 0.040(3) 0.053(4) 0.005(3) 0.040(3) 0.018(3)
N13 0.045(3) 0.041(2) 0.027(2) -0.0030(18) 0.008(2) 0.004(2)
Zn1 0.0334(4) 0.0397(4) 0.0324(4) 0.0025(2) 0.0094(3) 0.0012(2)
Cl1 0.0503(8) 0.0436(7) 0.0410(8) -0.0034(6) 0.0221(7) 0.0054(6)
Cl2 0.0652(12) 0.0797(13) 0.1158(19) 0.0204(11) 0.0553(13) -0.0064(9)
Cl3 0.0437(9) 0.0866(12) 0.0300(8) -0.0060(7) -0.0019(7) 0.0074(7)
Cl4 0.0403(8) 0.0408(7) 0.0316(7) 0.0060(5) 0.0082(6) 0.0073(5)
C1 0.029(2) 0.026(2) 0.027(3) -0.0020(18) 0.011(2) 0.0043(18)
C2 0.033(3) 0.025(2) 0.022(2) 0.0004(17) 0.014(2) 0.0031(18)
C3 0.036(3) 0.026(2) 0.024(2) 0.0022(18) 0.014(2) 0.0033(19)
C4 0.024(2) 0.031(2) 0.019(2) 0.0002(18) 0.0036(19) 0.0025(18)
C5 0.045(3) 0.027(2) 0.031(3) -0.0069(19) 0.019(2) -0.005(2)
C6 0.033(3) 0.035(2) 0.019(2) 0.0012(18) 0.008(2) 0.000(2)
C7 0.041(3) 0.021(2) 0.028(3) -0.0030(17) 0.013(2) -0.0050(19)
C8 0.031(3) 0.024(2) 0.019(2) -0.0007(16) 0.010(2) -0.0014(18)
C9 0.026(2) 0.026(2) 0.022(2) -0.0031(17) 0.009(2) -0.0002(17)
C10 0.033(3) 0.025(2) 0.021(2) -0.0005(18) 0.006(2) -0.0009(19)
C11 0.033(3) 0.024(2) 0.033(3) -0.0038(19) 0.005(2) -0.0041(19)
C12 0.036(3) 0.030(2) 0.022(3) 0.0021(18) 0.009(2) 0.0037(19)
C13 0.032(3) 0.028(2) 0.031(3) 0.002(2) 0.010(2) -0.0039(19)
C14 0.036(3) 0.029(2) 0.021(2) 0.0054(18) 0.008(2) 0.0017(19)
C15 0.027(3) 0.030(2) 0.024(2) 0.0063(18) 0.011(2) 0.0030(18)
C16 0.028(3) 0.034(2) 0.019(2) -0.0015(18) 0.012(2) -0.0034(19)
C17 0.035(3) 0.031(2) 0.020(2) 0.0029(18) 0.005(2) -0.004(2)
C18 0.038(3) 0.030(2) 0.021(2) 0.0003(17) 0.015(2) 0.0017(19)
C19 0.033(3) 0.044(3) 0.032(3) 0.004(2) 0.012(2) 0.011(2)
C20 0.169(13) 0.217(15) 0.45(3) 0.29(2) 0.25(2) 0.173(14)
C21 0.051(3) 0.033(3) 0.044(3) 0.014(2) 0.019(3) 0.010(2)
C22 0.034(3) 0.029(2) 0.029(3) 0.0078(19) 0.013(2) 0.0048(19)
C23 0.042(3) 0.028(2) 0.031(3) 0.0088(19) 0.019(2) 0.003(2)
C24 0.034(3) 0.027(2) 0.032(3) 0.0053(19) 0.015(2) -0.0016(19)
C25 0.037(3) 0.042(3) 0.044(3) 0.011(2) 0.014(3) -0.003(2)
C26 0.041(4) 0.059(4) 0.074(5) 0.016(3) 0.029(3) -0.001(3)
C27 0.026(3) 0.047(3) 0.048(3) 0.012(2) 0.015(2) 0.008(2)
N1 0.034(2) 0.030(2) 0.025(2) 0.0023(16) 0.0141(18) -0.0012(17)
N2 0.035(2) 0.032(2) 0.020(2) -0.0026(15) 0.0112(18) -0.0058(17)
N3 0.028(2) 0.029(2) 0.015(2) 0.0023(14) 0.0077(16) -0.0016(15)
N4 0.038(2) 0.032(2) 0.019(2) -0.0015(15) 0.0108(18) -0.0061(17)
N5 0.038(2) 0.031(2) 0.021(2) -0.0020(15) 0.0119(19) -0.0017(17)
N6 0.037(2) 0.029(2) 0.020(2) 0.0021(15) 0.0079(18) 0.0021(17)
N7 0.031(2) 0.0267(19) 0.0184(19) -0.0021(14) 0.0063(17) -0.0020(16)
N8 0.033(2) 0.0249(19) 0.025(2) -0.0030(15) 0.0092(18) 0.0018(16)
N9 0.039(2) 0.028(2) 0.028(2) 0.0016(16) 0.0086(19) 0.0011(18)
N10 0.039(2) 0.0237(19) 0.025(2) 0.0025(15) 0.0103(19) 0.0015(16)
N11 0.031(2) 0.0262(19) 0.027(2) 0.0012(16) 0.0079(18) 0.0054(16)
N12 0.036(2) 0.0249(19) 0.027(2) 0.0021(15) 0.0135(19) 0.0038(16)
O1 0.036(2) 0.0393(18) 0.0183(17) -0.0054(13) 0.0066(15) -0.0027(15)
O2 0.055(2) 0.0294(17) 0.027(2) -0.0026(13) 0.0145(18) -0.0067(15)
O3 0.050(2) 0.0355(18) 0.024(2) -0.0068(14) 0.0079(17) -0.0012(16)
O4 0.039(2) 0.0372(19) 0.0270(19) -0.0092(14) 0.0100(17) -0.0046(14)
O5 0.044(2) 0.040(2) 0.045(2) -0.0171(17) 0.0165(19) -0.0052(17)
O6 0.038(2) 0.0338(18) 0.0209(18) 0.0009(13) 0.0092(16) -0.0014(14)

loop_
_atom_type_symbol
_atom_type_description
_atom_type_scat_dispersion_real
_atom_type_scat_dispersion_imag
_atom_type_scat_source
C C 0.0033 0.0016 'International Tables Vol C Tables 4.2.6.8 and 6.1.1.4'
H H 0.0000 0.0000 'International Tables Vol C Tables 4.2.6.8 and 6.1.1.4'
N N 0.0061 0.0033 'International Tables Vol C Tables 4.2.6.8 and 6.1.1.4'
O O 0.0106 0.0060 'International Tables Vol C Tables 4.2.6.8 and 6.1.1.4'
Zn Zn 0.2839 1.4301 'International Tables Vol C Tables 4.2.6.8 and 6.1.1.4'
Cl Cl 0.1484 0.1585 'International Tables Vol C Tables 4.2.6.8 and 6.1.1.4'

loop_
_citation_id
_citation_doi
_citation_year
1 10.1039/C7QO00376E 2017

loop_
_geom_angle_atom_site_label_1
_geom_angle_atom_site_label_2
_geom_angle_atom_site_label_3
_geom_angle
_geom_angle_site_symmetry_1
_geom_angle_site_symmetry_3
N13 C28 C29 112.4(5) . .
C30 C29 C28 115.4(5) . .
C29 C30 C31 112.6(5) . .
C31 C31 C30 113.2(6) 5_755 .
Cl3 Zn1 Cl4 108.65(6) . .
Cl3 Zn1 Cl1 109.17(6) . .
Cl4 Zn1 Cl1 114.15(6) . .
Cl3 Zn1 Cl2 112.93(9) . .
Cl4 Zn1 Cl2 106.67(7) . .
Cl1 Zn1 Cl2 105.33(8) . .
O1 C1 N2 124.7(5) . .
O1 C1 N1 125.9(4) . .
N2 C1 N1 109.4(4) . .
N1 C2 N3 114.8(4) . .
N1 C2 C19 115.2(4) . .
N3 C2 C19 114.3(4) . .
N1 C2 C3 102.3(4) . .
N3 C2 C3 102.8(4) . .
C19 C2 C3 105.2(4) . .
N2 C3 N4 114.2(4) . .
N2 C3 C21 115.0(4) . .
N4 C3 C21 113.9(4) . .
N2 C3 C2 102.7(4) . .
N4 C3 C2 103.6(4) . .
C21 C3 C2 105.6(4) . .
O4 C4 N3 125.9(5) . .
O4 C4 N4 125.0(5) . .
N3 C4 N4 109.0(4) . .
N2 C5 N5 114.5(4) . .
N4 C6 N7 114.5(4) . .
O2 C7 N6 126.0(5) . .
O2 C7 N5 126.0(5) . .
N6 C7 N5 108.0(4) . .
N5 C8 N7 114.7(4) . .
N5 C8 C22 116.2(4) . .
N7 C8 C22 112.9(4) . .
N5 C8 C9 103.4(4) . .
N7 C8 C9 102.8(3) . .
C22 C8 C9 104.9(4) . .
N6 C9 N8 113.6(4) . .
N6 C9 C24 116.0(4) . .
N8 C9 C24 112.9(4) . .
N6 C9 C8 103.3(4) . .
N8 C9 C8 103.0(4) . .
C24 C9 C8 106.2(4) . .
O5 C10 N8 125.3(5) . .
O5 C10 N7 125.3(5) . .
N8 C10 N7 109.4(4) . .
N9 C11 N6 114.4(4) . .
N8 C12 N11 115.0(4) . .
O3 C13 N9 126.5(5) . .
O3 C13 N10 126.1(5) . .
N9 C13 N10 107.3(4) . .
N11 C14 N9 115.4(4) . .
N11 C14 C25 115.7(4) . .
N9 C14 C25 112.7(4) . .
N11 C14 C15 103.4(4) . .
N9 C14 C15 102.7(4) . .
C25 C14 C15 104.8(4) . .
N10 C15 N12 114.2(4) . .
N10 C15 C27 115.4(5) . .
N12 C15 C27 113.8(4) . .
N10 C15 C14 103.4(4) . .
N12 C15 C14 102.3(4) . .
C27 C15 C14 105.8(4) . .
O6 C16 N12 125.1(4) . .
O6 C16 N11 124.9(4) . .
N12 C16 N11 110.0(4) . .
N3 C17 N10 114.1(4) 5_755 .
N1 C18 N12 113.4(4) . 5_755
C20 C19 C2 103.8(5) . .
C21 C20 C19 117.3(9) . .
C20 C21 C3 105.9(5) . .
C23 C22 C8 103.3(4) . .
C24 C23 C22 103.5(4) . .
C23 C24 C9 103.1(4) . .
C26 C25 C14 103.9(4) . .
C27 C26 C25 106.1(5) . .
C26 C27 C15 103.9(5) . .
C1 N1 C18 122.2(4) . .
C1 N1 C2 112.5(4) . .
C18 N1 C2 124.4(4) . .
C1 N2 C3 112.6(4) . .
C1 N2 C5 121.4(4) . .
C3 N2 C5 124.9(4) . .
C4 N3 C2 112.6(4) . .
C4 N3 C17 120.4(4) . 5_755
C2 N3 C17 124.9(4) . 5_755
C4 N4 C6 122.3(4) . .
C4 N4 C3 111.3(4) . .
C6 N4 C3 124.0(4) . .
C7 N5 C8 113.0(4) . .
C7 N5 C5 121.7(4) . .
C8 N5 C5 124.0(4) . .
C7 N6 C11 121.3(4) . .
C7 N6 C9 111.7(4) . .
C11 N6 C9 124.1(4) . .
C10 N7 C6 121.9(4) . .
C10 N7 C8 112.1(4) . .
C6 N7 C8 124.4(4) . .
C10 N8 C12 123.5(4) . .
C10 N8 C9 112.2(4) . .
C12 N8 C9 124.2(4) . .
C13 N9 C11 121.5(4) . .
C13 N9 C14 113.5(4) . .
C11 N9 C14 124.9(4) . .
C13 N10 C15 113.1(4) . .
C13 N10 C17 120.9(4) . .
C15 N10 C17 125.7(4) . .
C16 N11 C14 112.1(4) . .
C16 N11 C12 122.8(4) . .
C14 N11 C12 124.2(4) . .
C16 N12 C18 122.6(4) . 5_755
C16 N12 C15 112.0(4) . .
C18 N12 C15 122.7(4) 5_755 .

loop_
_geom_bond_atom_site_label_1
_geom_bond_atom_site_label_2
_geom_bond_distance
_geom_bond_site_symmetry_2
C28 N13 1.474(8) .
C28 C29 1.556(9) .
C29 C30 1.486(10) .
C30 C31 1.543(8) .
C31 C31 1.497(15) 5_755
Zn1 Cl3 2.2540(18) .
Zn1 Cl4 2.2726(14) .
Zn1 Cl1 2.2855(15) .
Zn1 Cl2 2.303(2) .
C1 O1 1.241(6) .
C1 N2 1.351(7) .
C1 N1 1.361(7) .
C2 N1 1.449(7) .
C2 N3 1.450(6) .
C2 C19 1.543(7) .
C2 C3 1.584(7) .
C3 N2 1.449(7) .
C3 N4 1.464(6) .
C3 C21 1.532(7) .
C4 O4 1.209(6) .
C4 N3 1.379(6) .
C4 N4 1.381(7) .
C5 N2 1.453(7) .
C5 N5 1.455(7) .
C6 N4 1.438(6) .
C6 N7 1.454(7) .
C7 O2 1.208(6) .
C7 N6 1.379(7) .
C7 N5 1.382(7) .
C8 N5 1.432(6) .
C8 N7 1.474(6) .
C8 C22 1.559(6) .
C8 C9 1.565(7) .
C9 N6 1.457(7) .
C9 N8 1.472(6) .
C9 C24 1.529(7) .
C10 O5 1.226(6) .
C10 N8 1.362(7) .
C10 N7 1.363(7) .
C11 N9 1.447(7) .
C11 N6 1.448(7) .
C12 N8 1.431(7) .
C12 N11 1.462(6) .
C13 O3 1.191(7) .
C13 N9 1.381(7) .
C13 N10 1.392(7) .
C14 N11 1.440(7) .
C14 N9 1.450(7) .
C14 C25 1.562(8) .
C14 C15 1.582(6) .
C15 N10 1.441(7) .
C15 N12 1.473(7) .
C15 C27 1.533(7) .
C16 O6 1.226(6) .
C16 N12 1.346(7) .
C16 N11 1.374(7) .
C17 N3 1.459(7) 5_755
C17 N10 1.463(6) .
C18 N1 1.446(6) .
C18 N12 1.468(6) 5_755
C19 C20 1.441(11) .
C20 C21 1.370(14) .
C22 C23 1.529(7) .
C23 C24 1.519(8) .
C25 C26 1.510(9) .
C26 C27 1.495(9) .
N3 C17 1.459(7) 5_755
N12 C18 1.468(6) 5_755
